data_7705219
loop_
_publ_author_name
'Kataoka, Yusuke'
'Kohara, Yoshihiro'
'Yano, Natsumi'
'Kawamoto, Tatsuya'

_publ_section_title
;
 Unique vapochromism of a paddlewheel-type dirhodium complex accompanied
 by dynamic structural and phase transitions.
;
_journal_issue 41
_journal_name_full 'Dalton transactions (Cambridge, England : 2003)'
_journal_page_first 14373
_journal_page_last 14377
_journal_paper_doi 10.1039/d0dt02672g
_journal_volume 49
_journal_year 2020
_chemical_formula_sum 'C34 H54 N2 O8 Rh2'
_chemical_formula_weight 824.61
_space_group_crystal_system triclinic
_space_group_IT_number 2
_space_group_name_Hall '-P 1'
_space_group_name_H-M_alt 'P -1'
_atom_sites_solution_hydrogens geom
_atom_sites_solution_primary direct
_atom_sites_solution_secondary difmap
_audit_creation_method SHELXL-2014/7
_audit_update_record
;
2020-07-23 deposited with the CCDC.	2020-08-19 downloaded from the CCDC.
;
_cell_angle_alpha 113.792(5)
_cell_angle_beta 99.705(4)
_cell_angle_gamma 92.156(3)
_cell_formula_units_Z 1
_cell_length_a 8.2724(3)
_cell_length_b 10.7362(5)
_cell_length_c 11.2851(6)
_cell_measurement_reflns_used 5845
_cell_measurement_temperature 150(2)
_cell_measurement_theta_max 29.7670
_cell_measurement_theta_min 2.0600
_cell_volume 897.75(8)
_computing_cell_refinement 'CrysAlisPro 1.171.39.43a (Rigaku OD, 2018)'
_computing_data_collection 'CrysAlisPro 1.171.39.43a (Rigaku OD, 2018)'
_computing_data_reduction 'CrysAlisPro 1.171.39.43a (Rigaku OD, 2018)'
_computing_molecular_graphics 'CrystalStructure 4.3 (Rigaku, 2018)'
_computing_publication_material 'CrystalStructure 4.3 (Rigaku, 2018)'
_computing_structure_refinement 'SHELXL-2014/7 (Sheldrick, 2014)'
_computing_structure_solution 'SIR2011 (Burla, et al., 2012)'
_diffrn_ambient_temperature 150(2)
_diffrn_measured_fraction_theta_full 0.997
_diffrn_measured_fraction_theta_max 0.997
_diffrn_measurement_device_type 'XtaLAB AFC11 (RINC): Kappa single'
_diffrn_measurement_method '\w scans'
_diffrn_radiation_type MoK\a
_diffrn_radiation_wavelength 0.71075
_diffrn_reflns_av_R_equivalents 0.0464
_diffrn_reflns_av_unetI/netI 0.0504
_diffrn_reflns_Laue_measured_fraction_full 0.997
_diffrn_reflns_Laue_measured_fraction_max 0.997
_diffrn_reflns_limit_h_max 9
_diffrn_reflns_limit_h_min -6
_diffrn_reflns_limit_k_max 12
_diffrn_reflns_limit_k_min -12
_diffrn_reflns_limit_l_max 13
_diffrn_reflns_limit_l_min -13
_diffrn_reflns_number 7716
_diffrn_reflns_point_group_measured_fraction_full 0.997
_diffrn_reflns_point_group_measured_fraction_max 0.997
_diffrn_reflns_theta_full 24.999
_diffrn_reflns_theta_max 24.999
_diffrn_reflns_theta_min 3.452
_diffrn_source 'Rotating-anode X-ray tube'
_exptl_absorpt_coefficient_mu 0.970
_exptl_absorpt_correction_T_max 1.00000
_exptl_absorpt_correction_T_min 0.72608
_exptl_absorpt_correction_type multi-scan
_exptl_absorpt_process_details
;
CrysAlisPro 1.171.39.43a (Rigaku Oxford Diffraction, 2018)
Empirical absorption correction using spherical harmonics,
 implemented in SCALE3 ABSPACK scaling algorithm.
;
_exptl_crystal_colour 'dark red'
_exptl_crystal_density_diffrn 1.525
_exptl_crystal_density_method 'not measured'
_exptl_crystal_description prism
_exptl_crystal_F_000 426
_exptl_crystal_size_max 0.573
_exptl_crystal_size_mid 0.225
_exptl_crystal_size_min 0.184
_refine_diff_density_max 1.265
_refine_diff_density_min -1.097
_refine_diff_density_rms 0.107
_refine_ls_extinction_method none
_refine_ls_goodness_of_fit_ref 1.049
_refine_ls_hydrogen_treatment constr
_refine_ls_matrix_type full
_refine_ls_number_parameters 208
_refine_ls_number_reflns 3153
_refine_ls_number_restraints 12
_refine_ls_restrained_S_all 1.049
_refine_ls_R_factor_all 0.0397
_refine_ls_R_factor_gt 0.0379
_refine_ls_shift/su_max 0.002
_refine_ls_shift/su_mean 0.000
_refine_ls_structure_factor_coef Fsqd
_refine_ls_weighting_details 'w=1/[\s^2^(Fo^2^)+(0.0428P)^2^+1.6420P] where P=(Fo^2^+2Fc^2^)/3'
_refine_ls_weighting_scheme calc
_refine_ls_wR_factor_gt 0.0940
_refine_ls_wR_factor_ref 0.0956
_reflns_Friedel_coverage 0.000
_reflns_number_gt 2971
_reflns_number_total 3153
_reflns_threshold_expression 'I > 2\s(I)'
_cod_data_source_file d0dt02672g2.cif
_cod_data_source_block '[Rh2(HC)4(py)2]'
_cod_depositor_comments 'Adding full bibliography for 7705218--7705220.cif.'
_cod_database_code 7705219
_shelx_shelxl_version_number 2014/7
_shelx_space_group_comment
;
The symmetry employed for this shelxl refinement is uniquely defined
by the following loop, which should always be used as a source of
symmetry information in preference to the above space-group names.
They are only intended as comments.
;

loop_
_space_group_symop_operation_xyz
'x, y, z'
'-x, -y, -z'

loop_
_atom_site_label
_atom_site_type_symbol
_atom_site_fract_x
_atom_site_fract_y
_atom_site_fract_z
_atom_site_U_iso_or_equiv
_atom_site_adp_type
_atom_site_occupancy
_atom_site_site_symmetry_order
_atom_site_calc_flag
_atom_site_refinement_flags_posn
_atom_site_refinement_flags_adp
_atom_site_refinement_flags_occupancy
_atom_site_disorder_assembly
_atom_site_disorder_group
Rh1 Rh 0.45107(3) 0.10384(2) 1.00077(3) 0.01776(12) Uani 1 1 d . . . . .
O2 O 0.5828(3) 0.2032(2) 1.1884(3) 0.0240(6) Uani 1 1 d . . . . .
O1 O 0.3253(3) -0.0081(2) 0.8124(3) 0.0246(6) Uani 1 1 d . . . . .
O3 O 0.6523(3) 0.1338(2) 0.9293(3) 0.0254(6) Uani 1 1 d . . . . .
O4 O 0.2566(3) 0.0610(2) 1.0721(3) 0.0250(6) Uani 1 1 d . . . . .
N1 N 0.3600(3) 0.2984(3) 1.0035(3) 0.0190(6) Uani 1 1 d . . . . .
C1 C 0.6650(4) 0.1357(4) 1.2412(4) 0.0226(8) Uani 1 1 d . . . . .
C2 C 0.7631(5) 0.2115(4) 1.3787(4) 0.0278(8) Uani 1 1 d . . . . .
H2A H 0.8814 0.2038 1.3759 0.033 Uiso 1 1 calc R U . . .
H2B H 0.7331 0.1649 1.4332 0.033 Uiso 1 1 calc R U . . .
C3 C 0.7425(5) 0.3625(4) 1.4481(4) 0.0266(8) Uani 1 1 d . . . . .
H3A H 0.7736 0.4108 1.3954 0.032 Uiso 1 1 calc R U . . .
H3B H 0.6249 0.3718 1.4529 0.032 Uiso 1 1 calc R U . . .
C4 C 0.8469(5) 0.4295(4) 1.5862(4) 0.0281(8) Uani 1 1 d . . . . .
H4A H 0.9635 0.4148 1.5817 0.034 Uiso 1 1 calc R U . . .
H4B H 0.8109 0.3845 1.6403 0.034 Uiso 1 1 calc R U . . .
C5 C 0.8356(5) 0.5824(4) 1.6539(4) 0.0302(9) Uani 1 1 d . . . . .
H5A H 0.8639 0.6263 1.5968 0.036 Uiso 1 1 calc R U . . .
H5B H 0.7203 0.5966 1.6640 0.036 Uiso 1 1 calc R U . . .
C6 C 0.9486(5) 0.6515(4) 1.7883(4) 0.0333(9) Uani 1 1 d . . . . .
H6A H 0.9360 0.7495 1.8269 0.040 Uiso 1 1 calc R U . . .
H6B H 0.9197 0.6101 1.8462 0.040 Uiso 1 1 calc R U . . .
H6C H 1.0634 0.6398 1.7790 0.040 Uiso 1 1 calc R U . . .
C7 C 0.7518(4) 0.0456(4) 0.9070(4) 0.0240(8) Uani 1 1 d . . . . .
C8 C 0.8959(4) 0.0700(4) 0.8488(4) 0.0298(9) Uani 1 1 d . . . . .
H8A H 0.9729 0.1485 0.9171 0.036 Uiso 1 1 calc R U . . .
H8B H 0.9562 -0.0118 0.8243 0.036 Uiso 1 1 calc R U . . .
C9 C 0.8442(6) 0.0989(6) 0.7290(5) 0.0499(13) Uani 1 1 d . . . . .
H9A H 0.8012 0.1890 0.7585 0.060 Uiso 1 1 calc R U . . .
H9B H 0.9446 0.1083 0.6950 0.060 Uiso 1 1 calc R U . . .
C10 C 0.7198(9) -0.0003(8) 0.6170(6) 0.089(2) Uani 1 1 d . U . . .
H10A H 0.6311 -0.0257 0.6549 0.106 Uiso 1 1 calc R U . . .
H10B H 0.6702 0.0494 0.5654 0.106 Uiso 1 1 calc R U . . .
C12 C 0.6357(9) -0.2269(7) 0.4226(8) 0.0992(13) Uani 1 1 d . U . . .
H12A H 0.6918 -0.3033 0.3712 0.119 Uiso 1 1 calc R U . . .
H12B H 0.5564 -0.2599 0.4620 0.119 Uiso 1 1 calc R U . . .
H12C H 0.5772 -0.1886 0.3644 0.119 Uiso 1 1 calc R U . . .
C13 C 0.4115(4) 0.4192(4) 1.1053(4) 0.0254(8) Uani 1 1 d . . . . .
H13 H 0.4887 0.4226 1.1795 0.031 Uiso 1 1 calc R U . . .
C14 C 0.3571(5) 0.5391(4) 1.1070(4) 0.0287(9) Uani 1 1 d . . . . .
H14 H 0.3977 0.6237 1.1807 0.034 Uiso 1 1 calc R U . . .
C15 C 0.2437(5) 0.5362(4) 1.0018(4) 0.0312(9) Uani 1 1 d . . . . .
H15 H 0.2039 0.6179 1.0015 0.037 Uiso 1 1 calc R U . . .
C16 C 0.1890(5) 0.4110(4) 0.8963(4) 0.0296(9) Uani 1 1 d . . . . .
H16 H 0.1103 0.4048 0.8218 0.036 Uiso 1 1 calc R U . . .
C17 C 0.2507(4) 0.2954(4) 0.9011(4) 0.0233(8) Uani 1 1 d . . . . .
H17 H 0.2135 0.2097 0.8280 0.028 Uiso 1 1 calc R U . . .
C11 C 0.7611(9) -0.1177(7) 0.5305(8) 0.0992(13) Uani 1 1 d . U . . .
H11A H 0.8213 -0.1622 0.5835 0.119 Uiso 1 1 calc R U . . .
H11B H 0.8419 -0.0915 0.4867 0.119 Uiso 1 1 calc R U . . .

loop_
_atom_site_aniso_label
_atom_site_aniso_U_11
_atom_site_aniso_U_22
_atom_site_aniso_U_33
_atom_site_aniso_U_23
_atom_site_aniso_U_13
_atom_site_aniso_U_12
Rh1 0.01751(18) 0.01357(17) 0.02021(19) 0.00526(13) 0.00343(12) 0.00060(11)
O2 0.0272(13) 0.0177(12) 0.0231(14) 0.0056(11) 0.0018(11) 0.0028(10)
O1 0.0282(13) 0.0171(12) 0.0260(14) 0.0078(11) 0.0022(11) 0.0021(10)
O3 0.0253(13) 0.0196(12) 0.0339(15) 0.0120(12) 0.0105(11) 0.0025(11)
O4 0.0212(13) 0.0215(13) 0.0345(15) 0.0120(12) 0.0099(11) 0.0039(10)
N1 0.0183(14) 0.0154(14) 0.0216(16) 0.0058(13) 0.0047(12) -0.0003(11)
C1 0.0206(17) 0.0227(18) 0.0243(19) 0.0096(16) 0.0051(15) 0.0007(14)
C2 0.032(2) 0.0234(19) 0.024(2) 0.0081(16) 0.0008(16) 0.0023(16)
C3 0.032(2) 0.0228(18) 0.0211(19) 0.0062(16) 0.0031(16) 0.0026(15)
C4 0.032(2) 0.0253(19) 0.022(2) 0.0057(16) 0.0042(16) 0.0017(16)
C5 0.043(2) 0.0252(19) 0.020(2) 0.0073(16) 0.0060(17) 0.0075(17)
C6 0.042(2) 0.0246(19) 0.025(2) 0.0013(17) 0.0091(18) 0.0039(17)
C7 0.0204(17) 0.0228(18) 0.026(2) 0.0068(16) 0.0050(15) -0.0006(15)
C8 0.0204(18) 0.032(2) 0.041(2) 0.0182(19) 0.0101(17) 0.0015(15)
C9 0.042(3) 0.067(3) 0.036(3) 0.018(2) 0.009(2) -0.009(2)
C10 0.099(5) 0.093(5) 0.049(4) 0.010(4) 0.007(3) -0.024(4)
C12 0.083(2) 0.074(2) 0.095(2) -0.011(2) 0.0256(19) -0.0148(19)
C13 0.0236(18) 0.0246(18) 0.028(2) 0.0113(17) 0.0044(15) 0.0023(15)
C14 0.031(2) 0.0164(17) 0.032(2) 0.0031(16) 0.0079(17) 0.0007(15)
C15 0.031(2) 0.0219(19) 0.041(2) 0.0130(18) 0.0076(18) 0.0056(16)
C16 0.028(2) 0.0252(19) 0.033(2) 0.0132(17) -0.0012(17) 0.0024(16)
C17 0.0213(17) 0.0180(17) 0.027(2) 0.0066(15) 0.0032(15) -0.0003(14)
C11 0.083(2) 0.074(2) 0.095(2) -0.011(2) 0.0256(19) -0.0148(19)

loop_
_atom_type_symbol
_atom_type_description
_atom_type_scat_dispersion_real
_atom_type_scat_dispersion_imag
_atom_type_scat_source
C C 0.0033 0.0016 'International Tables Vol C Tables 4.2.6.8 and 6.1.1.4'
H H 0.0000 0.0000 'International Tables Vol C Tables 4.2.6.8 and 6.1.1.4'
N N 0.0061 0.0033 'International Tables Vol C Tables 4.2.6.8 and 6.1.1.4'
O O 0.0106 0.0060 'International Tables Vol C Tables 4.2.6.8 and 6.1.1.4'
Rh Rh -1.1178 0.9187 'International Tables Vol C Tables 4.2.6.8 and 6.1.1.4'

loop_
_geom_angle_atom_site_label_1
_geom_angle_atom_site_label_2
_geom_angle_atom_site_label_3
_geom_angle
_geom_angle_site_symmetry_1
_geom_angle_site_symmetry_3
_geom_angle_publ_flag
O2 Rh1 O4 89.77(11) . . ?
O2 Rh1 O1 175.98(9) . . ?
O4 Rh1 O1 90.22(11) . . ?
O2 Rh1 O3 90.04(11) . . ?
O4 Rh1 O3 175.73(9) . . ?
O1 Rh1 O3 89.67(11) . . ?
O2 Rh1 N1 91.49(10) . . ?
O4 Rh1 N1 92.19(10) . . ?
O1 Rh1 N1 92.53(10) . . ?
O3 Rh1 N1 92.08(10) . . ?
O2 Rh1 Rh1 88.21(7) . 2_657 ?
O4 Rh1 Rh1 87.69(7) . 2_657 ?
O1 Rh1 Rh1 87.77(7) . 2_657 ?
O3 Rh1 Rh1 88.04(7) . 2_657 ?
N1 Rh1 Rh1 179.68(8) . 2_657 ?
C1 O2 Rh1 119.0(2) . . ?
C1 O1 Rh1 119.0(2) 2_657 . ?
C7 O3 Rh1 118.7(2) . . ?
C7 O4 Rh1 119.2(2) 2_657 . ?
C17 N1 C13 118.0(3) . . ?
C17 N1 Rh1 119.9(2) . . ?
C13 N1 Rh1 122.1(3) . . ?
O2 C1 O1 126.0(3) . 2_657 ?
O2 C1 C2 118.0(3) . . ?
O1 C1 C2 116.0(3) 2_657 . ?
C1 C2 C3 116.6(3) . . ?
C1 C2 H2A 108.1 . . ?
C3 C2 H2A 108.1 . . ?
C1 C2 H2B 108.1 . . ?
C3 C2 H2B 108.1 . . ?
H2A C2 H2B 107.3 . . ?
C4 C3 C2 112.4(3) . . ?
C4 C3 H3A 109.1 . . ?
C2 C3 H3A 109.1 . . ?
C4 C3 H3B 109.1 . . ?
C2 C3 H3B 109.1 . . ?
H3A C3 H3B 107.9 . . ?
C3 C4 C5 113.0(3) . . ?
C3 C4 H4A 109.0 . . ?
C5 C4 H4A 109.0 . . ?
C3 C4 H4B 109.0 . . ?
C5 C4 H4B 109.0 . . ?
H4A C4 H4B 107.8 . . ?
C6 C5 C4 113.2(3) . . ?
C6 C5 H5A 108.9 . . ?
C4 C5 H5A 108.9 . . ?
C6 C5 H5B 108.9 . . ?
C4 C5 H5B 108.9 . . ?
H5A C5 H5B 107.8 . . ?
C5 C6 H6A 109.5 . . ?
C5 C6 H6B 109.5 . . ?
H6A C6 H6B 109.5 . . ?
C5 C6 H6C 109.5 . . ?
H6A C6 H6C 109.5 . . ?
H6B C6 H6C 109.5 . . ?
O3 C7 O4 126.4(3) . 2_657 ?
O3 C7 C8 116.5(3) . . ?
O4 C7 C8 117.1(3) 2_657 . ?
C9 C8 C7 113.2(3) . . ?
C9 C8 H8A 108.9 . . ?
C7 C8 H8A 108.9 . . ?
C9 C8 H8B 108.9 . . ?
C7 C8 H8B 108.9 . . ?
H8A C8 H8B 107.7 . . ?
C10 C9 C8 118.7(5) . . ?
C10 C9 H9A 107.7 . . ?
C8 C9 H9A 107.7 . . ?
C10 C9 H9B 107.7 . . ?
C8 C9 H9B 107.7 . . ?
H9A C9 H9B 107.1 . . ?
C11 C10 C9 121.2(7) . . ?
C11 C10 H10A 107.0 . . ?
C9 C10 H10A 107.0 . . ?
C11 C10 H10B 107.0 . . ?
C9 C10 H10B 107.0 . . ?
H10A C10 H10B 106.8 . . ?
C11 C12 H12A 109.5 . . ?
C11 C12 H12B 109.5 . . ?
H12A C12 H12B 109.5 . . ?
C11 C12 H12C 109.5 . . ?
H12A C12 H12C 109.5 . . ?
H12B C12 H12C 109.5 . . ?
N1 C13 C14 122.4(4) . . ?
N1 C13 H13 118.8 . . ?
C14 C13 H13 118.8 . . ?
C15 C14 C13 119.7(4) . . ?
C15 C14 H14 120.2 . . ?
C13 C14 H14 120.2 . . ?
C14 C15 C16 118.2(4) . . ?
C14 C15 H15 120.9 . . ?
C16 C15 H15 120.9 . . ?
C17 C16 C15 118.8(4) . . ?
C17 C16 H16 120.6 . . ?
C15 C16 H16 120.6 . . ?
N1 C17 C16 122.9(3) . . ?
N1 C17 H17 118.5 . . ?
C16 C17 H17 118.5 . . ?
C10 C11 C12 122.8(7) . . ?
C10 C11 H11A 106.6 . . ?
C12 C11 H11A 106.6 . . ?
C10 C11 H11B 106.6 . . ?
C12 C11 H11B 106.6 . . ?
H11A C11 H11B 106.6 . . ?

loop_
_geom_bond_atom_site_label_1
_geom_bond_atom_site_label_2
_geom_bond_distance
_geom_bond_site_symmetry_2
_geom_bond_publ_flag
Rh1 O2 2.030(3) . ?
Rh1 O4 2.032(2) . ?
Rh1 O1 2.036(3) . ?
Rh1 O3 2.036(2) . ?
Rh1 N1 2.237(3) . ?
Rh1 Rh1 2.3951(5) 2_657 ?
O2 C1 1.261(4) . ?
O1 C1 1.267(4) 2_657 ?
O3 C7 1.254(4) . ?
O4 C7 1.259(5) 2_657 ?
N1 C17 1.330(5) . ?
N1 C13 1.333(5) . ?
C1 O1 1.267(4) 2_657 ?
C1 C2 1.495(5) . ?
C2 C3 1.520(5) . ?
C2 H2A 0.9900 . ?
C2 H2B 0.9900 . ?
C3 C4 1.513(5) . ?
C3 H3A 0.9900 . ?
C3 H3B 0.9900 . ?
C4 C5 1.520(5) . ?
C4 H4A 0.9900 . ?
C4 H4B 0.9900 . ?
C5 C6 1.512(6) . ?
C5 H5A 0.9900 . ?
C5 H5B 0.9900 . ?
C6 H6A 0.9800 . ?
C6 H6B 0.9800 . ?
C6 H6C 0.9800 . ?
C7 O4 1.259(4) 2_657 ?
C7 C8 1.517(5) . ?
C8 C9 1.503(6) . ?
C8 H8A 0.9900 . ?
C8 H8B 0.9900 . ?
C9 C10 1.477(8) . ?
C9 H9A 0.9900 . ?
C9 H9B 0.9900 . ?
C10 C11 1.346(9) . ?
C10 H10A 0.9900 . ?
C10 H10B 0.9900 . ?
C12 C11 1.504(9) . ?
C12 H12A 0.9800 . ?
C12 H12B 0.9800 . ?
C12 H12C 0.9800 . ?
C13 C14 1.374(6) . ?
C13 H13 0.9500 . ?
C14 C15 1.372(6) . ?
C14 H14 0.9500 . ?
C15 C16 1.382(6) . ?
C15 H15 0.9500 . ?
C16 C17 1.377(5) . ?
C16 H16 0.9500 . ?
C17 H17 0.9500 . ?
C11 H11A 0.9900 . ?
C11 H11B 0.9900 . ?

loop_
_geom_torsion_atom_site_label_1
_geom_torsion_atom_site_label_2
_geom_torsion_atom_site_label_3
_geom_torsion_atom_site_label_4
_geom_torsion
_geom_torsion_site_symmetry_1
_geom_torsion_site_symmetry_2
_geom_torsion_site_symmetry_3
_geom_torsion_site_symmetry_4
_geom_torsion_publ_flag
Rh1 O2 C1 O1 0.2(5) . . . 2_657 ?
Rh1 O2 C1 C2 179.1(2) . . . . ?
O2 C1 C2 C3 5.5(5) . . . . ?
O1 C1 C2 C3 -175.5(3) 2_657 . . . ?
C1 C2 C3 C4 -180.0(3) . . . . ?
C2 C3 C4 C5 176.5(3) . . . . ?
C3 C4 C5 C6 -176.1(3) . . . . ?
Rh1 O3 C7 O4 -2.1(5) . . . 2_657 ?
Rh1 O3 C7 C8 177.7(2) . . . . ?
O3 C7 C8 C9 -50.9(5) . . . . ?
O4 C7 C8 C9 128.9(4) 2_657 . . . ?
C7 C8 C9 C10 -54.5(6) . . . . ?
C8 C9 C10 C11 -78.5(9) . . . . ?
C17 N1 C13 C14 -0.6(5) . . . . ?
Rh1 N1 C13 C14 179.4(3) . . . . ?
N1 C13 C14 C15 1.0(6) . . . . ?
C13 C14 C15 C16 -0.5(6) . . . . ?
C14 C15 C16 C17 -0.2(6) . . . . ?
C13 N1 C17 C16 -0.1(5) . . . . ?
Rh1 N1 C17 C16 179.8(3) . . . . ?
C15 C16 C17 N1 0.6(6) . . . . ?
C9 C10 C11 C12 174.4(7) . . . . ?
